data_2102561
loop_
_publ_author_name
'Ivanov, Yury'
'Tanaka, Kiyoaki'

_publ_section_title
;
Electron density and electrostatic potential of KMnF~3~: A phase
transition study
;
_journal_issue 3
_journal_name_full 'Acta Crystallographica, Section B'
_journal_page_first 359
_journal_page_last 368
_journal_paper_doi 10.1107/S0108768104009437
_journal_volume 60
_journal_year 2004
_chemical_formula_moiety 'F3 Mn K'
_chemical_formula_sum 'F3 K Mn'
_chemical_formula_weight 151.03
_chemical_name_common 'potassium manganese trifluoride'
_chemical_name_systematic 'potassium manganese trifluoride'
_space_group_IT_number 221
_space_group_name_Hall '-P 4 2 3'
_space_group_name_H-M_alt 'P m -3 m'
_symmetry_cell_setting cubic
_symmetry_space_group_name_Hall '-P 4 2 3'
_symmetry_space_group_name_H-M 'P m -3 m'
_cell_angle_alpha 90.00
_cell_angle_beta 90.00
_cell_angle_gamma 90.00
_cell_formula_units_Z 1
_cell_length_a 4.1869(5)
_cell_length_b 4.1869(5)
_cell_length_c 4.1869(5)
_cell_measurement_reflns_used 40
_cell_measurement_temperature 240.0(10)
_cell_measurement_theta_max 71.90
_cell_measurement_theta_min 68.28
_cell_volume 73.40(2)
_computing_cell_refinement
;
RSLC-3 UNICS system (Sakurai, T. & Kobayashi, K. (1979), Rep. Inst. Phys. Chem.
Res. 55, 69-77)
;
_computing_data_collection
;
MXC(MAC Science) and a program IUANGLE by Tanaka
(Tanaka, K.,Kumazawa S., Tsubokawa, M., Maruno, S. &
Shirotani, I. (Acta Cryst., A50, 246-252(1994))
;
_computing_data_reduction 'PROMETHEUS (Zucker et al., 1983)'
_computing_structure_refinement 'MOLDOS96 (J. Protas, 1996)'
_diffrn_ambient_temperature 240.0(10)
_diffrn_detector_area_resol_mean '1.5x1.5 degrees'
_diffrn_measurement_device_type 'four-circle diffractometer'
_diffrn_measurement_method 'integrated intensities data fom \w/2\q scans'
_diffrn_radiation_monochromator graphite
_diffrn_radiation_source 'fine-focus rotating anode'
_diffrn_radiation_type ' Mo K\a'
_diffrn_radiation_wavelength 0.71069
_diffrn_reflns_av_R_equivalents 0.0278
_diffrn_reflns_limit_h_max 11
_diffrn_reflns_limit_h_min -10
_diffrn_reflns_limit_k_max 10
_diffrn_reflns_limit_k_min -10
_diffrn_reflns_limit_l_max 10
_diffrn_reflns_limit_l_min -11
_diffrn_reflns_number 1001
_diffrn_reflns_theta_full 74.56
_diffrn_reflns_theta_max 74.56
_diffrn_reflns_theta_min 4.87
_diffrn_standards_decay_% 'no decay, variation 0.6'
_diffrn_standards_interval_count 30
_diffrn_standards_number 3
_exptl_absorpt_coefficient_mu 5.76
_exptl_absorpt_correction_T_max 0.780
_exptl_absorpt_correction_T_min 0.772
_exptl_absorpt_correction_type sphere
_exptl_absorpt_process_details 'Zucker et al. (1983)'
_exptl_crystal_colour 'pale pink'
_exptl_crystal_density_diffrn 3.417
_exptl_crystal_description sphere
_exptl_crystal_F_000 71
_exptl_crystal_size_max 0.060
_exptl_crystal_size_mid 0.060
_exptl_crystal_size_min 0.060
_exptl_crystal_size_rad 0.030
_refine_diff_density_max 0.70
_refine_diff_density_min -0.41
_refine_ls_extinction_coef 0.003(7)
_refine_ls_extinction_method 'Becker-Coppens type 2 isotropic'
_refine_ls_goodness_of_fit_ref 1.02
_refine_ls_hydrogen_treatment none
_refine_ls_matrix_type full
_refine_ls_number_parameters 25
_refine_ls_number_reflns 156
_refine_ls_R_factor_gt 0.0064
_refine_ls_shift/su_max 0.0000
_refine_ls_structure_factor_coef F
_refine_ls_weighting_details w=1/(s**2+0.000049F**2)
_refine_ls_weighting_scheme calc
_refine_ls_wR_factor_gt 0.0090
_refine_ls_wR_factor_ref 0.0095
_reflns_number_gt 156
_reflns_number_total 156
_reflns_threshold_expression F>3.0s(F)
_cod_data_source_file lc5001.cif
_cod_database_code 2102561

loop_
_symmetry_equiv_pos_as_xyz
'+X, +Y, +Z'
'-X, -Y, +Z'
'-X, +Y, -Z'
'+X, -Y, -Z'
'+Z, +X, +Y'
'+Z, -X, -Y'
'-Z, -X, +Y'
'-Z, +X, -Y'
'+Y, +Z, +X'
'-Y, +Z, -X'
'+Y, -Z, -X'
'-Y, -Z, +X'
'+Y, +X, -Z'
'-Y, -X, -Z'
'+Y, -X, +Z'
'-Y, +X, +Z'
'+X, +Z, -Y'
'-X, +Z, +Y'
'-X, -Z, -Y'
'+X, -Z, +Y'
'+Z, +Y, -X'
'+Z, -Y, +X'
'-Z, +Y, +X'
'-Z, -Y, -X'
'-X, -Y, -Z'
'+X, +Y, -Z'
'+X, -Y, +Z'
'-X, +Y, +Z'
'-Z, -X, -Y'
'-Z, +X, +Y'
'+Z, +X, -Y'
'+Z, -X, +Y'
'-Y, -Z, -X'
'+Y, -Z, +X'
'-Y, +Z, +X'
'+Y, +Z, -X'
'-Y, -X, +Z'
'+Y, +X, +Z'
'-Y, +X, -Z'
'+Y, -X, -Z'
'-X, -Z, +Y'
'+X, -Z, -Y'
'+X, +Z, +Y'
'-X, +Z, -Y'
'-Z, -Y, +X'
'-Z, +Y, -X'
'+Z, -Y, -X'
'+Z, +Y, +X'

loop_
_atom_site_label
_atom_site_fract_x
_atom_site_fract_y
_atom_site_fract_z
_atom_site_U_iso_or_equiv
_atom_site_adp_type
_atom_site_occupancy
F .5 .0 .0 .0231(5) Uani 1.00
K .5 .5 .5 .01619(5) Uiso 1.00
Mn .0 .0 .0 .00631(4) Uiso 1.00

loop_
_atom_site_aniso_label
_atom_site_aniso_U_11
_atom_site_aniso_U_22
_atom_site_aniso_U_33
_atom_site_aniso_U_12
_atom_site_aniso_U_13
_atom_site_aniso_U_23
_atom_site_aniso_type_symbol
F .0068(2) .0313(3) .0313(3) .0 .0 .0 F

loop_
_atom_type_symbol
_atom_type_description
_atom_type_scat_dispersion_real
_atom_type_scat_dispersion_imag
_atom_type_scat_source
F fluorine 0.014 0.010
;
Calculated in MOLDOS97 using atomic wave functions from
Clementi & Roetti (1974)
;
K potassium 0.179 0.250
;
Calculated in MOLDOS97 using atomic wave functions from
Clementi & Roetti (1974)
;
Mn manganese 0.295 0.729
;
Calculated in MOLDOS97 using atomic wave functions from
Clementi & Roetti (1974)
;

loop_
_geom_angle_atom_site_label_1
_geom_angle_atom_site_label_2
_geom_angle_atom_site_label_3
_geom_angle_site_symmetry_1
_geom_angle_site_symmetry_2
_geom_angle_site_symmetry_3
_geom_angle
_geom_angle_publ_flag
Mn F K 1_555 1_555 1_555 90.0000 no
F K Mn 1_555 1_555 1_555 35.2644 no
K Mn F 1_555 1_555 1_555 54.7356 no

loop_
_geom_bond_atom_site_label_1
_geom_bond_atom_site_label_2
_geom_bond_site_symmetry_1
_geom_bond_site_symmetry_2
_geom_bond_distance
_geom_bond_publ_flag
K Mn 1_555 1_555 3.6260(4) yes
K F 1_555 1_555 2.9606(4) yes
Mn F 1_555 1_555 2.0935(3) yes
